data_4067382
loop_
_publ_author_name
'Gallagher, Michelle'
'Wieder, Noah L.'
'Dioumaev, Vladimir K.'
'Carroll, Patrick J.'
'Berry, Donald H.'

_publ_section_title
;
 Low-Valent Ruthenium Complexes of the Non-innocent 2,6-Bis(imino)pyridine
 Ligand
;
_journal_issue 3
_journal_name_full Organometallics
_journal_page_first 591
_journal_paper_doi 10.1021/om9009075
_journal_volume 29
_journal_year 2010
_chemical_formula_sum 'C29 H36 N3 O P Ru'
_chemical_formula_weight 574.65
_space_group_IT_number 14
_symmetry_cell_setting monoclinic
_symmetry_Int_Tables_number 14
_symmetry_space_group_name_Hall '-P 2ybc'
_symmetry_space_group_name_H-M 'P 1 21/c 1'
_atom_sites_solution_hydrogens geom
_atom_sites_solution_primary direct
_audit_creation_method SHELXL-97
_cell_angle_alpha 90.00
_cell_angle_beta 99.623(2)
_cell_angle_gamma 90.00
_cell_formula_units_Z 4
_cell_length_a 14.830(4)
_cell_length_b 9.657(3)
_cell_length_c 18.883(5)
_cell_measurement_temperature 143(1)
_cell_volume 2666.2(13)
_computing_data_collection 'CrystalClear (Rigaku, 1999)'
_computing_data_reduction 'CrystalClear (Rigaku, 1999)'
_computing_structure_refinement 'SHELXL-97 (Sheldrick, 1997)'
_computing_structure_solution 'SIR97 (Altomare, 1999)'
_diffrn_ambient_temperature 143(1)
_diffrn_measured_fraction_theta_full 0.990
_diffrn_measured_fraction_theta_max 0.990
_diffrn_measurement_device 'CCD Area Detector'
_diffrn_measurement_device_type 'Rigaku Mercury'
_diffrn_measurement_method 'phi and omega rotations'
_diffrn_radiation_monochromator graphite
_diffrn_radiation_source 'rotating anode'
_diffrn_radiation_type MoK\a
_diffrn_radiation_wavelength 0.71073
_diffrn_reflns_av_R_equivalents 0.0696
_diffrn_reflns_av_sigmaI/netI 0.0772
_diffrn_reflns_limit_h_max 19
_diffrn_reflns_limit_h_min -19
_diffrn_reflns_limit_k_max 11
_diffrn_reflns_limit_k_min -12
_diffrn_reflns_limit_l_max 24
_diffrn_reflns_limit_l_min -20
_diffrn_reflns_number 30884
_diffrn_reflns_theta_full 27.45
_diffrn_reflns_theta_max 27.45
_diffrn_reflns_theta_min 2.53
_exptl_absorpt_coefficient_mu 0.675
_exptl_absorpt_correction_T_max 1.0000
_exptl_absorpt_correction_T_min 0.6665
_exptl_absorpt_correction_type multi-scan
_exptl_absorpt_process_details
;  Shape and scale corrections using equivalent reflections.
   Shape function based on spherical harmonics.
   Highest even and odd order for spherical harmonics:  4  and  3
   Laue group:  2/m
   Friedel opposites are equivalent.
;
_exptl_crystal_density_diffrn 1.432
_exptl_crystal_density_method 'not measured'
_exptl_crystal_F_000 1192
_exptl_crystal_size_max 0.30
_exptl_crystal_size_mid 0.15
_exptl_crystal_size_min 0.12
_refine_diff_density_max 0.800
_refine_diff_density_min -0.696
_refine_diff_density_rms 0.110
_refine_ls_extinction_method none
_refine_ls_goodness_of_fit_ref 1.069
_refine_ls_hydrogen_treatment constr
_refine_ls_matrix_type full
_refine_ls_number_parameters 326
_refine_ls_number_reflns 6038
_refine_ls_number_restraints 0
_refine_ls_restrained_S_all 1.069
_refine_ls_R_factor_all 0.0615
_refine_ls_R_factor_gt 0.0502
_refine_ls_shift/su_max 0.050
_refine_ls_shift/su_mean 0.000
_refine_ls_structure_factor_coef Fsqd
_refine_ls_weighting_details 'calc w=1/[\s^2^(Fo^2^)+(0.0240P)^2^+5.0918P] where P=(Fo^2^+2Fc^2^)/3'
_refine_ls_weighting_scheme calc
_refine_ls_wR_factor_gt 0.1032
_refine_ls_wR_factor_ref 0.1076
_reflns_number_gt 4812
_reflns_number_total 6038
_reflns_threshold_expression >2sigma(I)
_cod_data_source_file om9009075_si_002.cif
_cod_data_source_block UP5054
_cod_original_sg_symbol_H-M 'P 21/c     '
_cod_database_code 4067382

loop_
_symmetry_equiv_pos_as_xyz
'x, y, z'
'-x, y+1/2, -z+1/2'
'-x, -y, -z'
'x, -y-1/2, z-1/2'

loop_
_atom_site_label
_atom_site_type_symbol
_atom_site_fract_x
_atom_site_fract_y
_atom_site_fract_z
_atom_site_U_iso_or_equiv
_atom_site_adp_type
_atom_site_occupancy
_atom_site_symmetry_multiplicity
_atom_site_calc_flag
_atom_site_refinement_flags
Ru1 Ru 0.252812(19) 0.53827(3) 0.291164(15) 0.01607(10) Uani 1 1 d .
P1 P 0.33172(7) 0.39708(10) 0.22108(5) 0.0207(2) Uani 1 1 d .
N1 N 0.2374(2) 0.4019(3) 0.37451(16) 0.0169(6) Uani 1 1 d .
N2 N 0.1470(2) 0.6130(3) 0.32873(16) 0.0166(6) Uani 1 1 d .
N3 N 0.1987(2) 0.6857(3) 0.21482(16) 0.0194(7) Uani 1 1 d .
C1 C 0.1768(2) 0.4417(4) 0.41654(19) 0.0182(8) Uani 1 1 d .
C2 C 0.1253(2) 0.5605(4) 0.3927(2) 0.0193(8) Uani 1 1 d .
C3 C 0.0561(3) 0.6223(4) 0.4230(2) 0.0243(9) Uani 1 1 d .
H3 H 0.0420 0.5882 0.4659 0.032 Uiso 1 1 calc R
C4 C 0.0078(3) 0.7343(4) 0.3899(2) 0.0279(9) Uani 1 1 d .
H4 H -0.0385 0.7747 0.4105 0.037 Uiso 1 1 calc R
C5 C 0.0287(3) 0.7861(4) 0.3257(2) 0.0236(8) Uani 1 1 d .
H5 H -0.0039 0.8606 0.3032 0.031 Uiso 1 1 calc R
C6 C 0.0987(2) 0.7262(4) 0.2951(2) 0.0196(8) Uani 1 1 d .
C7 C 0.1296(2) 0.7642(4) 0.2304(2) 0.0194(8) Uani 1 1 d .
C8 C 0.2804(2) 0.2687(4) 0.39065(19) 0.0182(8) Uani 1 1 d .
C9 C 0.2334(3) 0.1508(4) 0.3615(2) 0.0222(8) Uani 1 1 d .
C10 C 0.2767(3) 0.0225(4) 0.3733(2) 0.0294(9) Uani 1 1 d .
H10 H 0.2462 -0.0568 0.3543 0.039 Uiso 1 1 calc R
C11 C 0.3640(3) 0.0107(4) 0.4127(2) 0.0326(10) Uani 1 1 d .
H11 H 0.3930 -0.0750 0.4183 0.043 Uiso 1 1 calc R
C12 C 0.4071(3) 0.1268(4) 0.4434(2) 0.0299(10) Uani 1 1 d .
H12 H 0.4647 0.1181 0.4713 0.040 Uiso 1 1 calc R
C13 C 0.3671(3) 0.2581(4) 0.4340(2) 0.0221(8) Uani 1 1 d .
C14 C 0.1374(3) 0.1610(5) 0.3193(2) 0.0336(10) Uani 1 1 d .
H14a H 0.0966 0.1927 0.3503 0.050 Uiso 1 1 calc R
H14b H 0.1180 0.0715 0.3005 0.050 Uiso 1 1 calc R
H14c H 0.1367 0.2251 0.2804 0.050 Uiso 1 1 calc R
C15 C 0.4161(3) 0.3828(5) 0.4694(2) 0.0311(10) Uani 1 1 d .
H15a H 0.4559 0.3547 0.5124 0.047 Uiso 1 1 calc R
H15b H 0.3721 0.4480 0.4813 0.047 Uiso 1 1 calc R
H15c H 0.4514 0.4253 0.4371 0.047 Uiso 1 1 calc R
C16 C 0.1644(3) 0.3648(5) 0.4834(2) 0.0308(10) Uani 1 1 d .
H16a H 0.1773 0.2684 0.4779 0.046 Uiso 1 1 calc R
H16b H 0.1024 0.3753 0.4913 0.046 Uiso 1 1 calc R
H16c H 0.2053 0.4017 0.5238 0.046 Uiso 1 1 calc R
C17 C 0.0870(3) 0.8781(4) 0.1817(2) 0.0280(9) Uani 1 1 d .
H17a H 0.1327 0.9457 0.1761 0.042 Uiso 1 1 calc R
H17b H 0.0391 0.9212 0.2024 0.042 Uiso 1 1 calc R
H17c H 0.0619 0.8400 0.1357 0.042 Uiso 1 1 calc R
C18 C 0.2306(3) 0.7176(4) 0.1481(2) 0.0211(8) Uani 1 1 d .
C19 C 0.3014(3) 0.8138(4) 0.1480(2) 0.0246(9) Uani 1 1 d .
C20 C 0.3322(3) 0.8372(5) 0.0830(2) 0.0344(10) Uani 1 1 d .
H20 H 0.3799 0.8993 0.0818 0.046 Uiso 1 1 calc R
C21 C 0.2936(4) 0.7706(5) 0.0202(2) 0.0396(12) Uani 1 1 d .
H21 H 0.3156 0.7869 -0.0224 0.053 Uiso 1 1 calc R
C22 C 0.2223(3) 0.6802(5) 0.0215(2) 0.0346(10) Uani 1 1 d .
H22 H 0.1959 0.6362 -0.0207 0.046 Uiso 1 1 calc R
C23 C 0.1887(3) 0.6528(4) 0.0847(2) 0.0256(9) Uani 1 1 d .
C24 C 0.3415(3) 0.8944(4) 0.2139(2) 0.0320(10) Uani 1 1 d .
H24a H 0.3879 0.9558 0.2026 0.048 Uiso 1 1 calc R
H24b H 0.3679 0.8315 0.2511 0.048 Uiso 1 1 calc R
H24c H 0.2942 0.9474 0.2303 0.048 Uiso 1 1 calc R
C25 C 0.1067(3) 0.5603(5) 0.0838(2) 0.0335(10) Uani 1 1 d .
H25a H 0.0531 0.6161 0.0838 0.050 Uiso 1 1 calc R
H25b H 0.1159 0.5021 0.1256 0.050 Uiso 1 1 calc R
H25c H 0.0987 0.5037 0.0414 0.050 Uiso 1 1 calc R
C26 C 0.3659(3) 0.6092(4) 0.3275(2) 0.0234(8) Uani 1 1 d .
C27 C 0.2651(3) 0.2793(5) 0.1563(3) 0.0428(12) Uani 1 1 d .
H27a H 0.3060 0.2235 0.1339 0.064 Uiso 1 1 calc R
H27b H 0.2265 0.3323 0.1202 0.064 Uiso 1 1 calc R
H27c H 0.2281 0.2206 0.1807 0.064 Uiso 1 1 calc R
C28 C 0.4027(3) 0.4823(5) 0.1642(3) 0.0377(11) Uani 1 1 d .
H28a H 0.4467 0.5405 0.1932 0.057 Uiso 1 1 calc R
H28b H 0.3648 0.5377 0.1289 0.057 Uiso 1 1 calc R
H28c H 0.4339 0.4137 0.1406 0.057 Uiso 1 1 calc R
C29 C 0.4150(3) 0.2759(4) 0.2686(2) 0.0275(9) Uani 1 1 d .
H29a H 0.4485 0.2333 0.2351 0.041 Uiso 1 1 calc R
H29b H 0.3838 0.2059 0.2913 0.041 Uiso 1 1 calc R
H29c H 0.4566 0.3249 0.3044 0.041 Uiso 1 1 calc R
O1 O 0.4362(2) 0.6566(4) 0.35286(17) 0.0403(8) Uani 1 1 d .

loop_
_atom_site_aniso_label
_atom_site_aniso_U_11
_atom_site_aniso_U_22
_atom_site_aniso_U_33
_atom_site_aniso_U_23
_atom_site_aniso_U_13
_atom_site_aniso_U_12
Ru1 0.01624(16) 0.01704(16) 0.01612(16) 0.00165(11) 0.00612(12) 0.00174(11)
P1 0.0227(5) 0.0207(5) 0.0197(5) -0.0015(4) 0.0064(4) 0.0020(4)
N1 0.0176(15) 0.0165(15) 0.0173(15) 0.0029(12) 0.0048(13) 0.0004(12)
N2 0.0172(15) 0.0181(16) 0.0158(15) 0.0011(12) 0.0063(13) 0.0023(12)
N3 0.0216(16) 0.0185(16) 0.0181(15) 0.0027(13) 0.0033(13) 0.0010(13)
C1 0.0184(18) 0.0207(19) 0.0165(17) -0.0015(15) 0.0058(15) -0.0005(15)
C2 0.0191(18) 0.0202(19) 0.0193(18) -0.0030(15) 0.0054(16) -0.0006(15)
C3 0.025(2) 0.028(2) 0.0214(19) -0.0017(17) 0.0087(17) -0.0012(17)
C4 0.026(2) 0.029(2) 0.032(2) -0.0031(18) 0.0132(19) 0.0056(17)
C5 0.0175(18) 0.021(2) 0.033(2) -0.0016(17) 0.0053(17) 0.0019(15)
C6 0.0193(18) 0.0176(19) 0.0224(19) -0.0005(15) 0.0049(16) -0.0011(15)
C7 0.0185(18) 0.0176(19) 0.0215(19) -0.0005(15) 0.0016(15) -0.0013(15)
C8 0.0224(19) 0.0186(19) 0.0156(17) 0.0018(15) 0.0093(15) 0.0023(15)
C9 0.026(2) 0.024(2) 0.0180(18) -0.0002(16) 0.0095(16) -0.0040(16)
C10 0.041(2) 0.019(2) 0.031(2) 0.0015(17) 0.013(2) -0.0058(18)
C11 0.043(3) 0.020(2) 0.036(2) 0.0065(18) 0.009(2) 0.0070(19)
C12 0.031(2) 0.031(2) 0.026(2) 0.0069(18) 0.0007(19) 0.0059(18)
C13 0.026(2) 0.024(2) 0.0172(18) 0.0026(16) 0.0062(16) 0.0027(16)
C14 0.029(2) 0.035(3) 0.036(2) -0.004(2) 0.002(2) -0.0074(19)
C15 0.031(2) 0.030(2) 0.029(2) -0.0043(19) -0.0033(19) -0.0003(18)
C16 0.037(2) 0.032(2) 0.027(2) 0.0077(18) 0.0128(19) 0.0097(19)
C17 0.031(2) 0.024(2) 0.029(2) 0.0057(17) 0.0066(19) 0.0055(18)
C18 0.0237(19) 0.0198(19) 0.0212(19) 0.0069(15) 0.0075(16) 0.0037(16)
C19 0.027(2) 0.021(2) 0.028(2) 0.0071(17) 0.0096(18) 0.0032(17)
C20 0.037(2) 0.031(2) 0.040(3) 0.012(2) 0.021(2) 0.001(2)
C21 0.059(3) 0.036(3) 0.031(2) 0.010(2) 0.026(2) 0.004(2)
C22 0.049(3) 0.035(3) 0.020(2) 0.0025(18) 0.005(2) 0.008(2)
C23 0.030(2) 0.026(2) 0.0209(19) 0.0032(16) 0.0038(17) 0.0052(17)
C24 0.034(2) 0.025(2) 0.039(2) 0.0034(19) 0.009(2) -0.0044(19)
C25 0.032(2) 0.035(3) 0.032(2) 0.000(2) -0.0007(19) -0.0024(19)
C26 0.026(2) 0.024(2) 0.0208(19) 0.0037(16) 0.0059(17) -0.0003(17)
C27 0.043(3) 0.042(3) 0.041(3) -0.022(2) 0.002(2) 0.006(2)
C28 0.038(3) 0.039(3) 0.043(3) 0.003(2) 0.026(2) 0.010(2)
C29 0.029(2) 0.025(2) 0.031(2) 0.0060(18) 0.0129(19) 0.0106(17)
O1 0.0310(17) 0.048(2) 0.0389(18) 0.0076(15) -0.0020(15) -0.0162(15)

loop_
_atom_type_symbol
_atom_type_description
_atom_type_scat_dispersion_real
_atom_type_scat_dispersion_imag
_atom_type_scat_source
C C 0.0033 0.0016 'International Tables Vol C Tables 4.2.6.8 and 6.1.1.4'
H H 0.0000 0.0000 'International Tables Vol C Tables 4.2.6.8 and 6.1.1.4'
N N 0.0061 0.0033 'International Tables Vol C Tables 4.2.6.8 and 6.1.1.4'
O O 0.0106 0.0060 'International Tables Vol C Tables 4.2.6.8 and 6.1.1.4'
P P 0.1023 0.0942 'International Tables Vol C Tables 4.2.6.8 and 6.1.1.4'
Ru Ru -1.2594 0.8363 'International Tables Vol C Tables 4.2.6.8 and 6.1.1.4'

loop_
_geom_angle_atom_site_label_1
_geom_angle_atom_site_label_2
_geom_angle_atom_site_label_3
_geom_angle
C26 Ru1 N2 117.59(15)
C26 Ru1 N3 103.02(15)
N2 Ru1 N3 76.19(12)
C26 Ru1 N1 99.28(15)
N2 Ru1 N1 76.43(12)
N3 Ru1 N1 150.47(12)
C26 Ru1 P1 85.24(13)
N2 Ru1 P1 157.17(9)
N3 Ru1 P1 100.19(9)
N1 Ru1 P1 100.72(9)
C28 P1 C29 99.7(2)
C28 P1 C27 100.7(2)
C29 P1 C27 100.1(2)
C28 P1 Ru1 117.53(15)
C29 P1 Ru1 117.13(14)
C27 P1 Ru1 118.27(16)
C1 N1 C8 116.3(3)
C1 N1 Ru1 115.5(2)
C8 N1 Ru1 128.2(2)
C2 N2 C6 120.1(3)
C2 N2 Ru1 119.5(2)
C6 N2 Ru1 120.2(2)
C7 N3 C18 116.1(3)
C7 N3 Ru1 116.9(2)
C18 N3 Ru1 127.0(2)
N1 C1 C2 114.9(3)
N1 C1 C16 122.8(3)
C2 C1 C16 122.3(3)
C3 C2 N2 119.5(3)
C3 C2 C1 128.0(4)
N2 C2 C1 112.4(3)
C4 C3 C2 120.7(4)
C3 C4 C5 119.9(4)
C6 C5 C4 120.0(4)
C5 C6 N2 119.8(3)
C5 C6 C7 128.1(4)
N2 C6 C7 112.1(3)
N3 C7 C6 114.1(3)
N3 C7 C17 122.5(3)
C6 C7 C17 123.4(3)
C9 C8 C13 121.1(4)
C9 C8 N1 117.9(3)
C13 C8 N1 121.0(3)
C10 C9 C8 118.4(4)
C10 C9 C14 120.5(4)
C8 C9 C14 121.1(4)
C11 C10 C9 121.4(4)
C12 C11 C10 119.2(4)
C11 C12 C13 122.0(4)
C12 C13 C8 117.8(4)
C12 C13 C15 120.4(4)
C8 C13 C15 121.8(4)
C23 C18 C19 121.3(4)
C23 C18 N3 119.0(3)
C19 C18 N3 119.7(3)
C20 C19 C18 117.6(4)
C20 C19 C24 120.1(4)
C18 C19 C24 122.2(4)
C21 C20 C19 121.9(4)
C22 C21 C20 119.2(4)
C21 C22 C23 121.5(4)
C22 C23 C18 118.5(4)
C22 C23 C25 120.4(4)
C18 C23 C25 121.1(4)
O1 C26 Ru1 177.2(4)

loop_
_geom_bond_atom_site_label_1
_geom_bond_atom_site_label_2
_geom_bond_distance
Ru1 C26 1.835(4)
Ru1 N2 1.964(3)
Ru1 N3 2.088(3)
Ru1 N1 2.094(3)
Ru1 P1 2.3446(11)
P1 C28 1.821(4)
P1 C29 1.825(4)
P1 C27 1.834(5)
N1 C1 1.350(5)
N1 C8 1.446(5)
N2 C2 1.396(5)
N2 C6 1.400(5)
N3 C7 1.346(5)
N3 C18 1.450(5)
C1 C2 1.410(5)
C1 C16 1.503(5)
C2 C3 1.391(5)
C3 C4 1.387(6)
C4 C5 1.394(6)
C5 C6 1.394(5)
C6 C7 1.425(5)
C7 C17 1.503(5)
C8 C9 1.398(5)
C8 C13 1.407(5)
C9 C10 1.396(6)
C9 C14 1.515(6)
C10 C11 1.386(6)
C11 C12 1.371(6)
C12 C13 1.398(6)
C13 C15 1.504(6)
C18 C23 1.401(6)
C18 C19 1.403(5)
C19 C20 1.397(6)
C19 C24 1.505(6)
C20 C21 1.386(7)
C21 C22 1.375(7)
C22 C23 1.393(6)
C23 C25 1.507(6)
C26 O1 1.165(5)
